data_1548115
loop_
_publ_author_name
'Dakovi\'c, Marijana'
'Soldin, \<Zeljka'
'Kukovec, Boris-Marko'
'Kodrin, Ivan'
'Aaker\"oy, Christer B.'
'Baus, Nea'
'Rinkovec, Tamara'

_publ_section_title
;
 Building inorganic supramolecular architectures using principles adopted
 from the organic solid state
;
_journal_issue 1
_journal_name_full IUCrJ
_journal_page_first
;
;
_journal_paper_doi 10.1107/S2052252517015494
_journal_volume 5
_journal_year 2018
_chemical_formula_sum 'C8 H8 Br2 Cd N4 O2'
_chemical_formula_weight 464.40
_space_group_crystal_system monoclinic
_space_group_IT_number 14
_space_group_name_Hall '-P 2yn'
_space_group_name_H-M_alt 'P 1 21/n 1'
_symmetry_space_group_name_Hall '-P 2yn'
_symmetry_space_group_name_H-M 'P 1 21/n 1'
_atom_sites_solution_hydrogens mixed
_audit_creation_method SHELXL-2014/7
_cell_angle_alpha 90
_cell_angle_beta 93.712(9)
_cell_angle_gamma 90
_cell_formula_units_Z 2
_cell_length_a 3.8840(3)
_cell_length_b 23.164(2)
_cell_length_c 7.0359(8)
_cell_measurement_reflns_used 624
_cell_measurement_temperature 296(2)
_cell_measurement_theta_max 26.7580
_cell_measurement_theta_min 5.2550
_cell_volume 631.68(10)
_computing_structure_refinement 'SHELXL-2014/7 (Sheldrick, 2014)'
_diffrn_ambient_temperature 296(2)
_diffrn_measured_fraction_theta_full 0.996
_diffrn_measured_fraction_theta_max 0.996
_diffrn_measurement_device_type 'Oxford Diffraction Xcalibur2 diffractometer with Sapphire 3 CCD detector'
_diffrn_measurement_method \w-scan
_diffrn_radiation_type MoK\a
_diffrn_radiation_wavelength 0.71073
_diffrn_reflns_av_R_equivalents 0.0284
_diffrn_reflns_av_unetI/netI 0.0500
_diffrn_reflns_Laue_measured_fraction_full 0.996
_diffrn_reflns_Laue_measured_fraction_max 0.996
_diffrn_reflns_limit_h_max 4
_diffrn_reflns_limit_h_min -4
_diffrn_reflns_limit_k_max 27
_diffrn_reflns_limit_k_min -14
_diffrn_reflns_limit_l_max 7
_diffrn_reflns_limit_l_min -8
_diffrn_reflns_number 1940
_diffrn_reflns_point_group_measured_fraction_full 0.996
_diffrn_reflns_point_group_measured_fraction_max 0.996
_diffrn_reflns_theta_full 24.991
_diffrn_reflns_theta_max 24.991
_diffrn_reflns_theta_min 4.562
_exptl_absorpt_coefficient_mu 8.049
_exptl_absorpt_correction_T_max 1.00000
_exptl_absorpt_correction_T_min 0.32097
_exptl_absorpt_correction_type multi-scan
_exptl_absorpt_process_details
;
CrysAlisPro, Agilent Technologies,
Version 1.171.37.35 (release 13-08-2014 CrysAlis171 .NET)
(compiled Aug 13 2014,18:06:01)
Empirical absorption correction using spherical harmonics,
 implemented in SCALE3 ABSPACK scaling algorithm.
;
_exptl_crystal_colour colourless
_exptl_crystal_density_diffrn 2.442
_exptl_crystal_description prism
_exptl_crystal_F_000 436
_exptl_crystal_size_max 0.80
_exptl_crystal_size_mid 0.10
_exptl_crystal_size_min 0.06
_refine_diff_density_max 1.667
_refine_diff_density_min -0.793
_refine_diff_density_rms 0.170
_refine_ls_extinction_method none
_refine_ls_goodness_of_fit_ref 1.147
_refine_ls_hydrogen_treatment mixed
_refine_ls_matrix_type full
_refine_ls_number_parameters 82
_refine_ls_number_reflns 1108
_refine_ls_number_restraints 1
_refine_ls_restrained_S_all 1.147
_refine_ls_R_factor_all 0.0550
_refine_ls_R_factor_gt 0.0445
_refine_ls_shift/su_max 0.000
_refine_ls_shift/su_mean 0.000
_refine_ls_structure_factor_coef Fsqd
_refine_ls_weighting_details 'w=1/[\s^2^(Fo^2^)+(0.0454P)^2^+0.0985P] where P=(Fo^2^+2Fc^2^)/3'
_refine_ls_weighting_scheme calc
_refine_ls_wR_factor_gt 0.0962
_refine_ls_wR_factor_ref 0.1012
_reflns_Friedel_coverage 0.000
_reflns_number_gt 944
_reflns_number_total 1108
_reflns_threshold_expression 'I > 2\s(I)'
_cod_data_source_file lq5009.cif
_cod_data_source_block 5
_cod_original_cell_volume 631.67(10)
_cod_database_code 1548115
_shelx_shelxl_version_number 2014/7
_shelx_space_group_comment
;
The symmetry employed for this shelxl refinement is uniquely defined
by the following loop, which should always be used as a source of
symmetry information in preference to the above space-group names.
They are only intended as comments.
;

loop_
_space_group_symop_operation_xyz
'x, y, z'
'-x+1/2, y+1/2, -z+1/2'
'-x, -y, -z'
'x-1/2, -y-1/2, z-1/2'

loop_
_atom_site_label
_atom_site_type_symbol
_atom_site_fract_x
_atom_site_fract_y
_atom_site_fract_z
_atom_site_U_iso_or_equiv
_atom_site_adp_type
_atom_site_occupancy
_atom_site_site_symmetry_order
_atom_site_calc_flag
_atom_site_refinement_flags_posn
_atom_site_refinement_flags_adp
_atom_site_refinement_flags_occupancy
Cd1 Cd 0.5000 0.0000 0.5000 0.0271(3) Uani 1 2 d S . P
Br1 Br 0.97167(17) 0.04210(3) 0.25991(10) 0.0320(3) Uani 1 1 d . . .
N1 N 0.5145(14) 0.0909(2) 0.6653(8) 0.0295(14) Uani 1 1 d . . .
N2 N 0.5936(18) 0.1901(3) 0.6549(9) 0.0395(17) Uani 1 1 d D . .
H21 H 0.66(2) 0.217(2) 0.582(10) 0.047 Uiso 1 1 d D U .
O1 O 0.4491(19) 0.2520(3) 0.8883(8) 0.063(2) Uani 1 1 d . . .
C1 C 0.6072(19) 0.1375(3) 0.5807(11) 0.0321(17) Uani 1 1 d . . .
H1 H 0.6887 0.1340 0.4598 0.039 Uiso 1 1 calc R U .
C2 C 0.466(2) 0.2014(4) 0.8311(11) 0.039(2) Uani 1 1 d . . .
C3 C 0.367(2) 0.1500(3) 0.9250(11) 0.0365(19) Uani 1 1 d . . .
H3 H 0.2817 0.1524 1.0452 0.044 Uiso 1 1 calc R U .
C4 C 0.3964(19) 0.0988(3) 0.8429(10) 0.0353(18) Uani 1 1 d . . .
H4 H 0.3328 0.0663 0.9100 0.042 Uiso 1 1 calc R U .

loop_
_atom_site_aniso_label
_atom_site_aniso_U_11
_atom_site_aniso_U_22
_atom_site_aniso_U_33
_atom_site_aniso_U_23
_atom_site_aniso_U_13
_atom_site_aniso_U_12
Cd1 0.0303(4) 0.0221(4) 0.0296(4) -0.0010(3) 0.0078(3) -0.0013(3)
Br1 0.0334(4) 0.0339(5) 0.0295(4) 0.0046(3) 0.0076(3) -0.0001(4)
N1 0.043(3) 0.021(3) 0.025(3) -0.006(3) 0.009(3) -0.003(3)
N2 0.060(5) 0.024(3) 0.037(4) 0.002(3) 0.019(4) -0.003(3)
O1 0.110(5) 0.031(3) 0.049(4) -0.020(3) 0.033(4) 0.001(4)
C1 0.043(4) 0.022(4) 0.033(4) -0.001(3) 0.011(3) 0.004(4)
C2 0.052(5) 0.035(5) 0.032(5) -0.002(4) 0.015(4) 0.003(4)
C3 0.049(5) 0.031(4) 0.031(4) -0.001(4) 0.017(4) -0.005(4)
C4 0.050(5) 0.034(4) 0.022(4) 0.002(3) 0.008(3) -0.007(4)

loop_
_atom_type_symbol
_atom_type_description
_atom_type_scat_dispersion_real
_atom_type_scat_dispersion_imag
_atom_type_scat_source
C C 0.0033 0.0016 'International Tables Vol C Tables 4.2.6.8 and 6.1.1.4'
H H 0.0000 0.0000 'International Tables Vol C Tables 4.2.6.8 and 6.1.1.4'
N N 0.0061 0.0033 'International Tables Vol C Tables 4.2.6.8 and 6.1.1.4'
O O 0.0106 0.0060 'International Tables Vol C Tables 4.2.6.8 and 6.1.1.4'
Br Br -0.2901 2.4595 'International Tables Vol C Tables 4.2.6.8 and 6.1.1.4'
Cd Cd -0.8075 1.2024 'International Tables Vol C Tables 4.2.6.8 and 6.1.1.4'

loop_
_geom_angle_atom_site_label_1
_geom_angle_atom_site_label_2
_geom_angle_atom_site_label_3
_geom_angle
_geom_angle_site_symmetry_1
_geom_angle_site_symmetry_3
N1 Cd1 N1 180.0 3_656 .
N1 Cd1 Br1 89.49(13) 3_656 3_656
N1 Cd1 Br1 90.51(13) . 3_656
N1 Cd1 Br1 90.51(13) 3_656 .
N1 Cd1 Br1 89.49(13) . .
Br1 Cd1 Br1 180.0 3_656 .
N1 Cd1 Br1 91.15(14) 3_656 1_455
N1 Cd1 Br1 88.85(14) . 1_455
Br1 Cd1 Br1 90.16(2) 3_656 1_455
Br1 Cd1 Br1 89.84(2) . 1_455
N1 Cd1 Br1 88.85(14) 3_656 3_756
N1 Cd1 Br1 91.15(14) . 3_756
Br1 Cd1 Br1 89.84(2) 3_656 3_756
Br1 Cd1 Br1 90.16(2) . 3_756
Br1 Cd1 Br1 180.00(3) 1_455 3_756
Cd1 Br1 Cd1 89.84(2) . 1_655
C1 N1 C4 115.2(6) . .
C1 N1 Cd1 120.4(4) . .
C4 N1 Cd1 124.0(5) . .
C1 N2 C2 123.4(6) . .
C1 N2 H21 114(5) . .
C2 N2 H21 123(5) . .
N1 C1 N2 124.4(6) . .
N1 C1 H1 117.8 . .
N2 C1 H1 117.8 . .
O1 C2 N2 119.8(7) . .
O1 C2 C3 128.0(7) . .
N2 C2 C3 112.2(7) . .
C4 C3 C2 120.8(6) . .
C4 C3 H3 119.6 . .
C2 C3 H3 119.6 . .
C3 C4 N1 124.0(7) . .
C3 C4 H4 118.0 . .
N1 C4 H4 118.0 . .

loop_
_geom_bond_atom_site_label_1
_geom_bond_atom_site_label_2
_geom_bond_distance
_geom_bond_site_symmetry_2
Cd1 N1 2.404(6) 3_656
Cd1 N1 2.404(6) .
Cd1 Br1 2.7498(7) 3_656
Cd1 Br1 2.7498(7) .
Cd1 Br1 2.7507(8) 1_455
Cd1 Br1 2.7507(8) 3_756
Br1 Cd1 2.7508(8) 1_655
N1 C1 1.297(9) .
N1 C4 1.371(9) .
N2 C1 1.327(9) .
N2 C2 1.390(9) .
N2 H21 0.85(2) .
O1 C2 1.242(10) .
C1 H1 0.9300 .
C2 C3 1.427(10) .
C3 C4 1.327(10) .
C3 H3 0.9300 .
C4 H4 0.9300 .

loop_
_geom_hbond_atom_site_label_D
_geom_hbond_atom_site_label_H
_geom_hbond_atom_site_label_A
_geom_hbond_distance_DH
_geom_hbond_distance_HA
_geom_hbond_distance_DA
_geom_hbond_angle_DHA
_geom_hbond_site_symmetry_A
C1 H1 Br1 0.93 2.81 3.521(7) 133.8 .
N2 H21 O1 0.85(2) 1.96(4) 2.750(8) 154(7) 4_665

loop_
_geom_torsion_atom_site_label_1
_geom_torsion_atom_site_label_2
_geom_torsion_atom_site_label_3
_geom_torsion_atom_site_label_4
_geom_torsion
C4 N1 C1 N2 0.0(12)
Cd1 N1 C1 N2 173.8(6)
C2 N2 C1 N1 -2.3(13)
C1 N2 C2 O1 -177.3(9)
C1 N2 C2 C3 2.7(12)
O1 C2 C3 C4 178.9(9)
N2 C2 C3 C4 -1.1(12)
C2 C3 C4 N1 -1.0(14)
C1 N1 C4 C3 1.6(12)
Cd1 N1 C4 C3 -171.9(6)
